data_1517199
loop_
_publ_author_name
'Xu, Jianwei'
'Lai, Yee-Hing'

_publ_section_title
;
 Synthesis, Complexation, and Supramolecular Assembly of
 21,30-Dithia-17,25-dimethyl-1,4,7,10,13-
 pentaoxa[13.3.3](1,2,6)cyclophane&#x2020;
;
_journal_issue 19
_journal_name_full 'Organic Letters'
_journal_page_first 3211
_journal_paper_doi 10.1021/ol026374+
_journal_volume 4
_journal_year 2002
_chemical_compound_source 'see text'
_chemical_formula_sum 'C26 H34 O5 S2'
_chemical_formula_weight 490.65
_chemical_name_systematic
; 
 ? 
;
_space_group_IT_number 2
_symmetry_cell_setting triclinic
_symmetry_space_group_name_Hall '-P 1'
_symmetry_space_group_name_H-M 'P -1'
_atom_sites_solution_hydrogens geom
_atom_sites_solution_primary direct
_atom_sites_solution_secondary difmap
_audit_creation_method SHELXL
_cell_angle_alpha 89.227(1)
_cell_angle_beta 85.947(1)
_cell_angle_gamma 83.901(2)
_cell_formula_units_Z 2
_cell_length_a 9.1151(1)
_cell_length_b 10.0902(3)
_cell_length_c 13.9221(4)
_cell_measurement_reflns_used 2957
_cell_measurement_temperature 293(2)
_cell_measurement_theta_max 24.99
_cell_measurement_theta_min 2.03
_cell_volume 1270.00(5)
_computing_cell_refinement 'SAINT (Siemens, 1996)'
_computing_data_collection 'SMART (Siemens, 1996)'
_computing_data_reduction 'SAINT (Siemens, 1996)'
_computing_molecular_graphics 'SHELXTL (Siemens, 1996)'
_computing_publication_material 'SHELXTL (Siemens, 1996)'
_computing_structure_refinement 'SHELXTL (Siemens, 1996)'
_computing_structure_solution 'SHELXS-86 (Sheldrick, 1990)'
_diffrn_ambient_temperature 293(2)
_diffrn_measurement_device 'Siemens SMART CCD System'
_diffrn_measurement_method 'frames \w scans'
_diffrn_radiation_monochromator graphite
_diffrn_radiation_source 'fine-focus sealed tube'
_diffrn_radiation_type MoK\a
_diffrn_radiation_wavelength 0.71073
_diffrn_reflns_av_R_equivalents 0.0389
_diffrn_reflns_av_sigmaI/netI 0.0859
_diffrn_reflns_limit_h_max 10
_diffrn_reflns_limit_h_min -11
_diffrn_reflns_limit_k_max 13
_diffrn_reflns_limit_k_min -10
_diffrn_reflns_limit_l_max 14
_diffrn_reflns_limit_l_min -19
_diffrn_reflns_number 6338
_diffrn_reflns_theta_max 24.99
_diffrn_reflns_theta_min 2.03
_exptl_absorpt_coefficient_mu 0.244
_exptl_absorpt_correction_T_max 0.9766
_exptl_absorpt_correction_T_min 0.4233
_exptl_absorpt_correction_type 'SADABS (Sheldrick, 1996)'
_exptl_crystal_colour colorless
_exptl_crystal_density_diffrn 1.283
_exptl_crystal_density_meas ?
_exptl_crystal_description 'hexagonal plates'
_exptl_crystal_F_000 524
_exptl_crystal_size_max 0.25
_exptl_crystal_size_mid 0.15
_exptl_crystal_size_min 0.10
_refine_diff_density_max 0.411
_refine_diff_density_min -0.364
_refine_diff_density_rms 0.083
_refine_ls_extinction_coef 0.0048(26)
_refine_ls_extinction_expression Fc^*^=kFc[1+0.001xFc^2^\l^3^/sin(2\q)]^-1/4^
_refine_ls_extinction_method SHELXL
_refine_ls_goodness_of_fit_all 1.000
_refine_ls_goodness_of_fit_obs 1.154
_refine_ls_hydrogen_treatment
;
riding models
;
_refine_ls_matrix_type full
_refine_ls_number_parameters 299
_refine_ls_number_reflns 4191
_refine_ls_number_restraints 0
_refine_ls_restrained_S_all 1.000
_refine_ls_restrained_S_obs 1.154
_refine_ls_R_factor_all 0.1120
_refine_ls_R_factor_obs 0.0715
_refine_ls_shift/esd_max 0.000
_refine_ls_shift/esd_mean 0.000
_refine_ls_structure_factor_coef Fsqd
_refine_ls_weighting_details 'w=1/[\s^2^(Fo^2^)+(0.1000P)^2^+0.0000P] where P=(Fo^2^+2Fc^2^)/3'
_refine_ls_weighting_scheme calc
_refine_ls_wR_factor_all 0.1889
_refine_ls_wR_factor_obs 0.1698
_reflns_number_observed 2626
_reflns_number_total 4196
_reflns_observed_criterion >2sigma(I)
_cod_data_source_file ol026374%2B_s1.cif
_cod_data_source_block lai9
_cod_depositor_comments
;
The following automatic conversions were performed:

'_exptl_crystal_density_meas' value 'not measured' was changed to '?'
- the value is perceived as not measured.

Automatic conversion script
Id: cif_fix_values 3008 2015-01-20 13:52:24Z robertas 

The following automatic conversions were performed:

'_refine_ls_weighting_scheme' value 'calc
w=1/[\s^2^(Fo^2^)+(0.1000P)^2^+0.0000P] where P=(Fo^2^+2Fc^2^)/3' was
changed to 'calc'. New tag '_refine_ls_weighting_details' was
created. The value of the new tag was set to
'w=1/[\s^2^(Fo^2^)+(0.1000P)^2^+0.0000P] where P=(Fo^2^+2Fc^2^)/3'.

Automatic conversion script
Id: cif_fix_values 3143 2015-03-26 13:38:13Z robertas 
;
_cod_original_cell_volume 1270.01(5)
_cod_original_sg_symbol_H-M P-1
_cod_database_code 1517199

loop_
_symmetry_equiv_pos_as_xyz
'x, y, z'
'-x, -y, -z'

loop_
_atom_site_aniso_label
_atom_site_aniso_U_11
_atom_site_aniso_U_22
_atom_site_aniso_U_33
_atom_site_aniso_U_23
_atom_site_aniso_U_13
_atom_site_aniso_U_12
S1 0.0643(8) 0.0614(7) 0.0422(6) 0.0176(5) -0.0103(5) -0.0086(6)
S2 0.0780(8) 0.0508(7) 0.0383(6) 0.0098(5) -0.0110(5) -0.0094(6)
O1 0.045(2) 0.052(2) 0.065(2) -0.0055(15) -0.0004(13) -0.0063(13)
O2 0.110(3) 0.054(2) 0.062(2) 0.004(2) -0.002(2) -0.020(2)
O3 0.057(2) 0.071(2) 0.057(2) 0.009(2) 0.0006(14) -0.017(2)
O4 0.077(2) 0.051(2) 0.051(2) 0.0036(14) 0.0009(15) -0.031(2)
O5 0.042(2) 0.048(2) 0.061(2) -0.0063(14) 0.0034(12) -0.0133(13)
C1 0.086(3) 0.057(3) 0.059(3) 0.001(2) -0.007(2) -0.019(2)
C2 0.050(2) 0.049(3) 0.043(2) 0.003(2) 0.001(2) -0.006(2)
C3 0.050(3) 0.060(3) 0.034(2) -0.002(2) -0.003(2) -0.006(2)
C4 0.039(2) 0.053(3) 0.040(2) 0.007(2) 0.002(2) -0.003(2)
C5 0.038(2) 0.044(2) 0.052(2) -0.001(2) -0.002(2) -0.003(2)
C6 0.040(2) 0.062(3) 0.040(2) -0.001(2) -0.006(2) -0.003(2)
C7 0.053(3) 0.057(3) 0.041(2) 0.009(2) -0.003(2) 0.000(2)
C8 0.072(3) 0.054(3) 0.085(3) -0.002(3) -0.007(3) -0.029(2)
C9 0.046(2) 0.045(2) 0.058(3) 0.000(2) 0.002(2) -0.011(2)
C10 0.045(2) 0.053(3) 0.045(2) 0.003(2) -0.008(2) -0.008(2)
C11 0.037(2) 0.041(2) 0.047(2) 0.005(2) 0.000(2) -0.001(2)
C12 0.035(2) 0.043(2) 0.045(2) 0.000(2) 0.001(2) -0.009(2)
C13 0.052(2) 0.049(2) 0.036(2) 0.000(2) 0.003(2) -0.005(2)
C14 0.065(3) 0.047(3) 0.044(2) 0.006(2) 0.009(2) -0.012(2)
C15 0.057(3) 0.063(3) 0.050(2) 0.014(2) 0.003(2) -0.016(2)
C16 0.064(3) 0.041(2) 0.059(3) 0.014(2) 0.001(2) -0.007(2)
C17 0.061(3) 0.081(3) 0.046(3) -0.002(2) -0.009(2) -0.017(2)
C18 0.078(3) 0.056(3) 0.041(2) -0.002(2) -0.001(2) -0.008(2)
C19 0.050(3) 0.057(3) 0.076(3) -0.001(2) -0.001(2) -0.010(2)
C20 0.082(4) 0.070(4) 0.079(4) 0.005(3) 0.009(3) -0.018(3)
C21 0.060(3) 0.049(3) 0.073(3) 0.012(2) 0.002(2) -0.021(2)
C22 0.054(3) 0.051(3) 0.070(3) 0.005(2) -0.006(2) -0.019(2)
C23 0.073(3) 0.052(3) 0.057(3) -0.004(2) -0.001(2) -0.023(2)
C24 0.075(3) 0.058(3) 0.056(3) -0.013(2) 0.003(2) -0.026(2)
C25 0.070(3) 0.046(3) 0.059(3) 0.004(2) -0.003(2) -0.013(2)
C26 0.053(3) 0.055(3) 0.063(3) -0.003(2) -0.004(2) -0.010(2)

loop_
_atom_site_label
_atom_site_type_symbol
_atom_site_fract_x
_atom_site_fract_y
_atom_site_fract_z
_atom_site_U_iso_or_equiv
_atom_site_thermal_displace_type
_atom_site_occupancy
_atom_site_calc_flag
_atom_site_refinement_flags
S1 S 0.86064(12) 0.20064(11) 0.50828(7) 0.0557(4) Uani 1 d .
S2 S 0.69566(13) 0.44852(11) 0.05185(7) 0.0553(4) Uani 1 d .
O1 O 0.5673(3) 0.2262(3) 0.3120(2) 0.0543(7) Uani 1 d .
O2 O 0.3851(4) 0.0250(3) 0.2400(2) 0.0748(10) Uani 1 d .
O3 O 0.5372(3) -0.1707(3) 0.1120(2) 0.0611(8) Uani 1 d .
O4 O 0.8066(3) -0.0819(3) 0.0334(2) 0.0585(8) Uani 1 d .
O5 O 0.8360(3) 0.1094(3) 0.1952(2) 0.0499(7) Uani 1 d .
C1 C 0.7406(6) 0.7416(5) 0.3823(3) 0.0661(13) Uani 1 d .
H1A H 0.7313(6) 0.7962(5) 0.3256(3) 0.099 Uiso 1 calc R
H1B H 0.8416(6) 0.7321(5) 0.3988(3) 0.099 Uiso 1 calc R
H1C H 0.6786(6) 0.7827(5) 0.4346(3) 0.099 Uiso 1 calc R
C2 C 0.6935(4) 0.6058(4) 0.3631(3) 0.0475(10) Uani 1 d .
C3 C 0.6966(4) 0.5079(4) 0.4340(3) 0.0481(10) Uani 1 d .
H3 H 0.7269(4) 0.5276(4) 0.4941(3) 0.058 Uiso 1 calc R
C4 C 0.6561(4) 0.3810(4) 0.4185(3) 0.0446(10) Uani 1 d .
C5 C 0.6079(4) 0.3535(4) 0.3285(3) 0.0447(10) Uani 1 d .
C6 C 0.6113(4) 0.4466(4) 0.2531(3) 0.0472(10) Uani 1 d .
C7 C 0.6516(4) 0.5717(4) 0.2723(3) 0.0507(10) Uani 1 d .
H7 H 0.6508(4) 0.6352(4) 0.2233(3) 0.061 Uiso 1 calc R
C8 C 1.1465(5) 0.5502(5) 0.2815(3) 0.0688(13) Uani 1 d .
H8A H 1.1765(5) 0.5416(5) 0.3462(3) 0.103 Uiso 1 calc R
H8B H 1.0846(5) 0.6324(5) 0.2748(3) 0.103 Uiso 1 calc R
H8C H 1.2325(5) 0.5498(5) 0.2374(3) 0.103 Uiso 1 calc R
C9 C 1.0616(4) 0.4347(4) 0.2594(3) 0.0495(10) Uani 1 d .
C10 C 1.0334(4) 0.3380(4) 0.3299(3) 0.0471(10) Uani 1 d .
H10 H 1.0669(4) 0.3459(4) 0.3909(3) 0.057 Uiso 1 calc R
C11 C 0.9570(4) 0.2312(4) 0.3106(3) 0.0420(9) Uani 1 d .
C12 C 0.9090(4) 0.2184(4) 0.2188(3) 0.0408(9) Uani 1 d .
C13 C 0.9256(4) 0.3175(4) 0.1492(3) 0.0461(10) Uani 1 d .
C14 C 1.0061(5) 0.4229(4) 0.1713(3) 0.0524(11) Uani 1 d .
H14 H 1.0223(5) 0.4871(4) 0.1243(3) 0.063 Uiso 1 calc R
C15 C 0.6721(5) 0.2743(4) 0.4957(3) 0.0564(12) Uani 1 d .
H15A H 0.6123(5) 0.2041(4) 0.4813(3) 0.068 Uiso 1 calc R
H15B H 0.6329(5) 0.3128(4) 0.5569(3) 0.068 Uiso 1 calc R
C16 C 0.9171(5) 0.1309(4) 0.3902(3) 0.0550(11) Uani 1 d .
H16A H 1.0022(5) 0.0658(4) 0.3965(3) 0.066 Uiso 1 calc R
H16B H 0.8376(5) 0.0838(4) 0.3695(3) 0.066 Uiso 1 calc R
C17 C 0.5719(5) 0.4088(5) 0.1533(3) 0.0614(12) Uani 1 d .
H17A H 0.4742(5) 0.4523(5) 0.1430(3) 0.074 Uiso 1 calc R
H17B H 0.5654(5) 0.3134(5) 0.1531(3) 0.074 Uiso 1 calc R
C18 C 0.8478(5) 0.3172(5) 0.0570(3) 0.0585(12) Uani 1 d .
H18A H 0.8101(5) 0.2317(5) 0.0507(3) 0.070 Uiso 1 calc R
H18B H 0.9189(5) 0.3276(5) 0.0030(3) 0.070 Uiso 1 calc R
C19 C 0.4115(5) 0.2193(5) 0.3268(3) 0.0609(12) Uani 1 d .
H19A H 0.3619(5) 0.2648(5) 0.2744(3) 0.073 Uiso 1 calc R
H19B H 0.3746(5) 0.2640(5) 0.3863(3) 0.073 Uiso 1 calc R
C20 C 0.3779(6) 0.0769(5) 0.3316(4) 0.0774(15) Uani 1 d .
H20A H 0.4486(6) 0.0250(5) 0.3697(4) 0.093 Uiso 1 calc R
H20B H 0.2798(6) 0.0720(5) 0.3624(4) 0.093 Uiso 1 calc R
C21 C 0.3560(5) -0.1128(4) 0.2378(3) 0.0599(12) Uani 1 d .
H21A H 0.2545(5) -0.1211(4) 0.2611(3) 0.072 Uiso 1 calc R
H21B H 0.4210(5) -0.1663(4) 0.2790(3) 0.072 Uiso 1 calc R
C22 C 0.3823(5) -0.1602(4) 0.1363(3) 0.0572(12) Uani 1 d .
H22A H 0.3456(5) -0.2463(4) 0.1302(3) 0.069 Uiso 1 calc R
H22B H 0.3310(5) -0.0976(4) 0.0934(3) 0.069 Uiso 1 calc R
C23 C 0.5767(5) -0.1816(5) 0.0120(3) 0.0594(12) Uani 1 d .
H23A H 0.5310(5) -0.1046(5) -0.0214(3) 0.071 Uiso 1 calc R
H23B H 0.5407(5) -0.2606(5) -0.0127(3) 0.071 Uiso 1 calc R
C24 C 0.7410(5) -0.1901(5) -0.0064(3) 0.0618(12) Uani 1 d .
H24A H 0.7844(5) -0.2731(5) 0.0205(3) 0.074 Uiso 1 calc R
H24B H 0.7651(5) -0.1922(5) -0.0754(3) 0.074 Uiso 1 calc R
C25 C 0.8498(5) -0.1092(4) 0.1283(3) 0.0579(11) Uani 1 d .
H25A H 0.9098(5) -0.1945(4) 0.1295(3) 0.069 Uiso 1 calc R
H25B H 0.7626(5) -0.1145(4) 0.1717(3) 0.069 Uiso 1 calc R
C26 C 0.9362(5) -0.0023(4) 0.1613(3) 0.0567(11) Uani 1 d .
H26A H 0.9965(5) -0.0364(4) 0.2126(3) 0.068 Uiso 1 calc R
H26B H 1.0012(5) 0.0255(4) 0.1084(3) 0.068 Uiso 1 calc R

loop_
_atom_type_symbol
_atom_type_description
_atom_type_scat_dispersion_real
_atom_type_scat_dispersion_imag
_atom_type_scat_source
C C 0.0033 0.0016 'International Tables Vol C Tables 4.2.6.8 and 6.1.1.4'
H H 0.0000 0.0000 'International Tables Vol C Tables 4.2.6.8 and 6.1.1.4'
O O 0.0106 0.0060 'International Tables Vol C Tables 4.2.6.8 and 6.1.1.4'
S S 0.1246 0.1234 'International Tables Vol C Tables 4.2.6.8 and 6.1.1.4'

loop_
_geom_angle_atom_site_label_1
_geom_angle_atom_site_label_2
_geom_angle_atom_site_label_3
_geom_angle
C16 S1 C15 103.5(2)
C17 S2 C18 102.7(2)
C5 O1 C19 112.9(3)
C20 O2 C21 113.7(4)
C23 O3 C22 114.2(3)
C25 O4 C24 112.6(3)
C12 O5 C26 112.6(3)
C3 C2 C7 117.4(4)
C3 C2 C1 120.8(4)
C7 C2 C1 121.7(4)
C2 C3 C4 122.4(4)
C3 C4 C5 118.2(4)
C3 C4 C15 120.4(4)
C5 C4 C15 121.3(4)
C4 C5 O1 118.7(4)
C4 C5 C6 121.2(4)
O1 C5 C6 119.9(3)
C7 C6 C5 118.2(3)
C7 C6 C17 121.9(4)
C5 C6 C17 119.9(4)
C6 C7 C2 122.3(4)
C14 C9 C10 117.8(4)
C14 C9 C8 121.4(4)
C10 C9 C8 120.8(4)
C11 C10 C9 121.5(4)
C10 C11 C12 119.1(3)
C10 C11 C16 121.1(3)
C12 C11 C16 119.6(4)
C11 C12 C13 120.8(4)
C11 C12 O5 121.0(3)
C13 C12 O5 118.1(3)
C12 C13 C14 117.9(4)
C12 C13 C18 120.7(4)
C14 C13 C18 121.2(4)
C9 C14 C13 122.5(4)
C4 C15 S1 114.7(3)
C11 C16 S1 116.1(3)
C6 C17 S2 117.4(3)
C13 C18 S2 113.2(3)
O1 C19 C20 110.5(4)
O2 C20 C19 109.9(4)
O2 C21 C22 108.2(3)
O3 C22 C21 107.8(3)
O3 C23 C24 110.2(4)
O4 C24 C23 114.0(4)
O4 C25 C26 110.6(3)
O5 C26 C25 109.4(3)

loop_
_geom_bond_atom_site_label_1
_geom_bond_atom_site_label_2
_geom_bond_distance
S1 C16 1.815(4)
S1 C15 1.818(4)
S2 C17 1.812(4)
S2 C18 1.818(5)
O1 C5 1.400(5)
O1 C19 1.430(5)
O2 C20 1.380(5)
O2 C21 1.445(5)
O3 C23 1.416(5)
O3 C22 1.422(5)
O4 C25 1.419(5)
O4 C24 1.435(5)
O5 C12 1.398(4)
O5 C26 1.436(5)
C1 C2 1.511(6)
C2 C3 1.388(5)
C2 C7 1.404(5)
C3 C4 1.393(5)
C4 C5 1.397(5)
C4 C15 1.514(5)
C5 C6 1.400(5)
C6 C7 1.386(6)
C6 C17 1.523(5)
C8 C9 1.511(6)
C9 C14 1.371(6)
C9 C10 1.405(5)
C10 C11 1.383(5)
C11 C12 1.392(5)
C11 C16 1.542(5)
C12 C13 1.395(5)
C13 C14 1.403(6)
C13 C18 1.510(5)
C19 C20 1.501(6)
C21 C22 1.493(6)
C23 C24 1.495(6)
C25 C26 1.496(6)

loop_
_geom_torsion_atom_site_label_1
_geom_torsion_atom_site_label_2
_geom_torsion_atom_site_label_3
_geom_torsion_atom_site_label_4
_geom_torsion
C7 C2 C3 C4 -1.8(6)
C1 C2 C3 C4 -179.0(4)
C2 C3 C4 C5 -1.4(6)
C2 C3 C4 C15 175.5(4)
C3 C4 C5 O1 179.8(3)
C15 C4 C5 O1 3.0(5)
C3 C4 C5 C6 5.2(5)
C15 C4 C5 C6 -171.6(3)
C19 O1 C5 C4 96.4(4)
C19 O1 C5 C6 -88.9(4)
C4 C5 C6 C7 -5.6(6)
O1 C5 C6 C7 179.8(3)
C4 C5 C6 C17 174.2(4)
O1 C5 C6 C17 -0.4(5)
C5 C6 C7 C2 2.3(6)
C17 C6 C7 C2 -177.5(4)
C3 C2 C7 C6 1.4(6)
C1 C2 C7 C6 178.5(4)
C14 C9 C10 C11 2.4(6)
C8 C9 C10 C11 -179.5(4)
C9 C10 C11 C12 1.0(6)
C9 C10 C11 C16 -175.7(3)
C10 C11 C12 C13 -5.7(5)
C16 C11 C12 C13 171.1(3)
C10 C11 C12 O5 177.7(3)
C16 C11 C12 O5 -5.5(5)
C26 O5 C12 C11 -88.1(4)
C26 O5 C12 C13 95.2(4)
C11 C12 C13 C14 6.8(6)
O5 C12 C13 C14 -176.5(3)
C11 C12 C13 C18 -167.9(4)
O5 C12 C13 C18 8.8(5)
C10 C9 C14 C13 -1.2(6)
C8 C9 C14 C13 -179.3(4)
C12 C13 C14 C9 -3.3(6)
C18 C13 C14 C9 171.3(4)
C3 C4 C15 S1 -75.6(4)
C5 C4 C15 S1 101.1(4)
C16 S1 C15 C4 -59.4(4)
C10 C11 C16 S1 38.8(5)
C12 C11 C16 S1 -137.9(3)
C15 S1 C16 C11 76.5(3)
C7 C6 C17 S2 47.4(5)
C5 C6 C17 S2 -132.4(4)
C18 S2 C17 C6 78.2(4)
C12 C13 C18 S2 108.2(4)
C14 C13 C18 S2 -66.3(5)
C17 S2 C18 C13 -61.3(4)
C5 O1 C19 C20 -166.5(4)
C21 O2 C20 C19 179.3(4)
O1 C19 C20 O2 -78.5(5)
C20 O2 C21 C22 -174.3(4)
C23 O3 C22 C21 -164.8(4)
O2 C21 C22 O3 70.8(4)
C22 O3 C23 C24 179.2(3)
C25 O4 C24 C23 90.9(5)
O3 C23 C24 O4 -55.2(5)
C24 O4 C25 C26 172.1(3)
C12 O5 C26 C25 -174.3(3)
O4 C25 C26 O5 81.6(4)
